data_7719054
loop_
_publ_author_name
'N&#x11b;mec, Vlastimil'
'Samsonov, Maksim A.'
'R&#x16f;&#x17e;i&#x10d;kov&#xe1;, Zde&#x148;ka'
'Vr&#xe1;na, Jan'
'R&#x16f;&#x17e;i&#x10d;ka, Ale&#x161;'

_publ_section_title
;
 The investigation of the steric hindrance of anilines by means of
 reactions with PCl<sub>3</sub> and BCl<sub>3</sub>.
;
_journal_issue 31
_journal_name_full 'Dalton transactions (Cambridge, England : 2003)'
_journal_page_first 11845
_journal_page_last 11856
_journal_paper_doi 10.1039/d5dt01182e
_journal_volume 54
_journal_year 2025
_chemical_formula_sum 'C34 H30 Cl2 N P'
_chemical_formula_weight 554.46
_space_group_crystal_system triclinic
_space_group_IT_number 2
_space_group_name_Hall '-P 1'
_space_group_name_H-M_alt 'P -1'
_atom_sites_solution_hydrogens mixed
_audit_creation_method SHELXL-2019/1
_audit_update_record
;
2025-07-01 deposited with the CCDC.	2025-07-02 downloaded from the CCDC.
;
_cell_angle_alpha 85.756(2)
_cell_angle_beta 81.985(2)
_cell_angle_gamma 79.0550(10)
_cell_formula_units_Z 2
_cell_length_a 9.4836(4)
_cell_length_b 11.2516(5)
_cell_length_c 13.4570(7)
_cell_measurement_reflns_used 39853
_cell_measurement_temperature 150(2)
_cell_measurement_theta_max 27.5
_cell_measurement_theta_min 1
_cell_volume 1394.38(11)
_computing_cell_refinement 'APEX4 v2022.10-0 (Bruker AXS)'
_computing_data_collection 'Bruker Instrument Service vV6.2.3'
_computing_data_reduction 'SAINT V8.37A (Bruker AXS Inc., 2015)'
_computing_molecular_graphics 'Platon (Spek, 2009)'
_computing_publication_material 'Platon (Spek, 2009)'
_computing_structure_refinement 'SHELXL-2019/1 (Sheldrick, 2019)'
_computing_structure_solution 'XT, VERSION 2014/5'
_diffrn_ambient_temperature 150(2)
_diffrn_detector_area_resol_mean 10.4167
_diffrn_measured_fraction_theta_full 0.999
_diffrn_measured_fraction_theta_max 0.995
_diffrn_measurement_device_type 'Bruker D8 - Venture'
_diffrn_measurement_method '\f and \w scans to fill the Ewald sphere'
_diffrn_radiation_type MoK\a
_diffrn_radiation_wavelength 0.71073
_diffrn_reflns_av_R_equivalents 0.0463
_diffrn_reflns_av_unetI/netI 0.0290
_diffrn_reflns_Laue_measured_fraction_full 0.999
_diffrn_reflns_Laue_measured_fraction_max 0.995
_diffrn_reflns_limit_h_max 12
_diffrn_reflns_limit_h_min -12
_diffrn_reflns_limit_k_max 14
_diffrn_reflns_limit_k_min -14
_diffrn_reflns_limit_l_max 17
_diffrn_reflns_limit_l_min -17
_diffrn_reflns_number 39853
_diffrn_reflns_point_group_measured_fraction_full 0.999
_diffrn_reflns_point_group_measured_fraction_max 0.995
_diffrn_reflns_theta_full 25.242
_diffrn_reflns_theta_max 27.566
_diffrn_reflns_theta_min 2.339
_diffrn_source 'sealed X-ray tube'
_exptl_absorpt_coefficient_mu 0.315
_exptl_absorpt_correction_T_max 0.7456
_exptl_absorpt_correction_T_min 0.6949
_exptl_absorpt_correction_type multi-scan
_exptl_absorpt_process_details
;
SADABS-2016/2 - Bruker AXS area detector
scaling and absorption correction
Reference: Krause, L., Herbst-Irmer, R., Sheldrick G.M. & Stalke D.,
 J. Appl. Cryst. 48 (2015) 3-10.
;
_exptl_crystal_colour yellow
_exptl_crystal_density_diffrn 1.321
_exptl_crystal_description block
_exptl_crystal_F_000 580
_exptl_crystal_size_max 0.489
_exptl_crystal_size_mid 0.478
_exptl_crystal_size_min 0.220
_refine_diff_density_max 0.399
_refine_diff_density_min -0.403
_refine_diff_density_rms 0.054
_refine_ls_extinction_method none
_refine_ls_goodness_of_fit_ref 1.026
_refine_ls_hydrogen_treatment mixed
_refine_ls_matrix_type full
_refine_ls_number_parameters 349
_refine_ls_number_reflns 6415
_refine_ls_number_restraints 302
_refine_ls_restrained_S_all 1.010
_refine_ls_R_factor_all 0.0529
_refine_ls_R_factor_gt 0.0390
_refine_ls_shift/su_max 0.000
_refine_ls_shift/su_mean 0.000
_refine_ls_structure_factor_coef Fsqd
_refine_ls_weighting_details 'w=1/[\s^2^(Fo^2^)+(0.0419P)^2^+1.0126P] where P=(Fo^2^+2Fc^2^)/3'
_refine_ls_weighting_scheme calc
_refine_ls_wR_factor_gt 0.0925
_refine_ls_wR_factor_ref 0.0992
_reflns_Friedel_coverage 0.000
_reflns_number_gt 5274
_reflns_number_total 6415
_reflns_threshold_expression 'I > 2\s(I)'
_cod_data_source_file d5dt01182e3.cif
_cod_data_source_block mo_jvr210511P1
_cod_depositor_comments 'Adding full bibliography for 7719051--7719060.cif.'
_cod_database_code 7719054
_shelx_shelxl_version_number 2019/1
_shelx_space_group_comment
;
The symmetry employed for this shelxl refinement is uniquely defined
by the following loop, which should always be used as a source of
symmetry information in preference to the above space-group names.
They are only intended as comments.
;
_shelx_estimated_absorpt_t_min 0.861
_shelx_estimated_absorpt_t_max 0.934
_exptl_absorpt_special_details
;
The ratio of minimum to maximum
apparent transmission was 0.932
;

loop_
_space_group_symop_operation_xyz
'x, y, z'
'-x, -y, -z'

loop_
_atom_site_label
_atom_site_type_symbol
_atom_site_fract_x
_atom_site_fract_y
_atom_site_fract_z
_atom_site_U_iso_or_equiv
_atom_site_adp_type
_atom_site_occupancy
_atom_site_site_symmetry_order
_atom_site_calc_flag
_atom_site_refinement_flags_posn
_atom_site_refinement_flags_adp
_atom_site_refinement_flags_occupancy
_atom_site_disorder_assembly
_atom_site_disorder_group
P1 P 0.50366(4) 0.23439(4) 0.11795(3) 0.01731(10) Uani 1 1 d . . . . .
H1 H 0.323(2) 0.362(2) 0.1777(17) 0.031(6) Uiso 1 1 d . . . . .
Cl1 Cl 0.67886(5) 0.32656(5) 0.12391(4) 0.03789(14) Uani 1 1 d . . . . .
N1 N 0.36963(14) 0.30118(12) 0.19988(10) 0.0142(3) Uani 1 1 d . . . . .
C1 C 0.35077(15) 0.27816(13) 0.30617(11) 0.0125(3) Uani 1 1 d . . . . .
Cl2 Cl 0.42849(6) 0.32648(5) -0.00752(3) 0.03454(13) Uani 1 1 d . . . . .
C2 C 0.36045(16) 0.15810(13) 0.34834(12) 0.0141(3) Uani 1 1 d . . . . .
C3 C 0.35498(17) 0.14273(14) 0.45316(12) 0.0180(3) Uani 1 1 d . . . . .
H3 H 0.371415 0.062906 0.482935 0.022 Uiso 1 1 calc R U . . .
C4 C 0.32651(18) 0.23975(15) 0.51433(12) 0.0200(3) Uani 1 1 d . . . . .
H4 H 0.325085 0.226500 0.584983 0.024 Uiso 1 1 calc R U . . .
C5 C 0.29995(17) 0.35684(14) 0.47211(12) 0.0165(3) Uani 1 1 d . . . . .
H5 H 0.270825 0.422924 0.514948 0.020 Uiso 1 1 calc R U . . .
C8 C 0.53107(17) -0.02029(14) 0.26486(12) 0.0167(3) Uani 1 1 d . . . . .
C7 C 0.37184(17) 0.04223(13) 0.28927(12) 0.0154(3) Uani 1 1 d . . . . .
C6 C 0.31496(15) 0.37972(13) 0.36864(12) 0.0132(3) Uani 1 1 d . . . . .
C9 C 0.5638(2) -0.13701(15) 0.22752(13) 0.0235(4) Uani 1 1 d . . . . .
H9 H 0.487189 -0.174810 0.214564 0.028 Uiso 1 1 calc R U . . .
C10 C 0.7053(2) -0.19813(16) 0.20919(14) 0.0294(4) Uani 1 1 d . . . . .
H10 H 0.724612 -0.276499 0.182948 0.035 Uiso 1 1 calc R U . . .
C11 C 0.8187(2) -0.14595(18) 0.22880(14) 0.0296(4) Uani 1 1 d . . . . .
H11 H 0.915666 -0.188199 0.216636 0.035 Uiso 1 1 calc R U . . .
C12 C 0.7891(2) -0.03161(17) 0.26631(14) 0.0276(4) Uani 1 1 d . . . . .
H12 H 0.866227 0.005071 0.279925 0.033 Uiso 1 1 calc R U . . .
C13 C 0.64665(18) 0.03031(15) 0.28431(13) 0.0216(3) Uani 1 1 d . . . . .
H13 H 0.628217 0.108716 0.310421 0.026 Uiso 1 1 calc R U . . .
C14 C 0.28558(17) 0.06712(13) 0.19824(12) 0.0161(3) Uani 1 1 d . . . . .
C15 C 0.33511(18) 0.01975(14) 0.10408(13) 0.0199(3) Uani 1 1 d . . . . .
H15 H 0.430796 -0.025096 0.091584 0.024 Uiso 1 1 calc R U . . .
C16 C 0.2459(2) 0.03739(16) 0.02798(14) 0.0263(4) Uani 1 1 d . . . . .
H16 H 0.281052 0.003940 -0.035483 0.032 Uiso 1 1 calc R U . . .
C17 C 0.1068(2) 0.10326(17) 0.04453(15) 0.0292(4) Uani 1 1 d . . . . .
H17 H 0.046212 0.115209 -0.007253 0.035 Uiso 1 1 calc R U . . .
C18 C 0.05657(19) 0.15167(17) 0.13728(15) 0.0284(4) Uani 1 1 d . . . . .
H18 H -0.038583 0.197738 0.148935 0.034 Uiso 1 1 calc R U . . .
C19 C 0.14460(18) 0.13319(15) 0.21331(14) 0.0228(4) Uani 1 1 d . . . . .
H19 H 0.108232 0.166119 0.276801 0.027 Uiso 1 1 calc R U . . .
C20 C 0.2936(2) -0.05076(15) 0.35753(14) 0.0254(4) Uani 1 1 d . . . . .
H20A H 0.282139 -0.116326 0.316978 0.038 Uiso 1 1 calc R U . . .
H20B H 0.198076 -0.009624 0.387070 0.038 Uiso 1 1 calc R U . . .
H20C H 0.351584 -0.084516 0.411253 0.038 Uiso 1 1 calc R U . . .
C21 C 0.28738(17) 0.51267(13) 0.32354(12) 0.0156(3) Uani 1 1 d . . . . .
C22 C 0.23961(17) 0.60380(13) 0.40852(12) 0.0169(3) Uani 1 1 d . . . . .
C23 C 0.09843(18) 0.66702(15) 0.42918(13) 0.0222(3) Uani 1 1 d . . . . .
H23 H 0.026699 0.655258 0.390015 0.027 Uiso 1 1 calc R U . . .
C24 C 0.0611(2) 0.74741(18) 0.50665(15) 0.0294(4) Uani 1 1 d . . . . .
H24 H -0.035545 0.790363 0.519171 0.035 Uiso 1 1 calc R U . . .
C25 C 0.1629(2) 0.76531(17) 0.56540(15) 0.0289(4) Uani 1 1 d . . . . .
H25 H 0.136266 0.818894 0.618965 0.035 Uiso 1 1 calc R U . . .
C26 C 0.3042(2) 0.70432(16) 0.54537(14) 0.0255(4) Uani 1 1 d . . . . .
H26 H 0.375146 0.716034 0.585189 0.031 Uiso 1 1 calc R U . . .
C27 C 0.34206(19) 0.62599(15) 0.46704(14) 0.0225(4) Uani 1 1 d . . . . .
H27 H 0.439944 0.586473 0.452789 0.027 Uiso 1 1 calc R U . . .
C28 C 0.16695(18) 0.52516(14) 0.25542(12) 0.0182(3) Uani 1 1 d . . . . .
C29 C 0.1714(2) 0.59061(17) 0.16309(14) 0.0289(4) Uani 1 1 d . . . . .
H29 H 0.249636 0.631751 0.140804 0.035 Uiso 1 1 calc R U . . .
C30 C 0.0600(3) 0.59566(19) 0.10300(15) 0.0385(5) Uani 1 1 d . . . . .
H30 H 0.063883 0.640150 0.040175 0.046 Uiso 1 1 calc R U . . .
C31 C -0.0541(2) 0.5372(2) 0.13395(16) 0.0389(5) Uani 1 1 d . . . . .
H31 H -0.127484 0.539814 0.092066 0.047 Uiso 1 1 calc R U . . .
C32 C -0.0619(2) 0.47484(18) 0.22583(16) 0.0333(5) Uani 1 1 d . . . . .
H32 H -0.142196 0.436169 0.248326 0.040 Uiso 1 1 calc R U . . .
C33 C 0.04788(19) 0.46845(15) 0.28579(14) 0.0238(4) Uani 1 1 d . . . . .
H33 H 0.041776 0.424518 0.348835 0.029 Uiso 1 1 calc R U . . .
C34 C 0.42957(19) 0.54329(15) 0.26451(14) 0.0251(4) Uani 1 1 d . . . . .
H34A H 0.450714 0.502114 0.201016 0.038 Uiso 1 1 calc R U . . .
H34B H 0.509400 0.516025 0.304651 0.038 Uiso 1 1 calc R U . . .
H34C H 0.418444 0.631068 0.250560 0.038 Uiso 1 1 calc R U . . .

loop_
_atom_site_aniso_label
_atom_site_aniso_U_11
_atom_site_aniso_U_22
_atom_site_aniso_U_33
_atom_site_aniso_U_23
_atom_site_aniso_U_13
_atom_site_aniso_U_12
P1 0.0187(2) 0.0173(2) 0.0147(2) -0.00109(15) 0.00111(15) -0.00233(15)
Cl1 0.0172(2) 0.0384(3) 0.0586(4) -0.0101(2) 0.0017(2) -0.00817(18)
N1 0.0166(6) 0.0124(6) 0.0120(6) 0.0011(5) -0.0005(5) -0.0003(5)
C1 0.0113(7) 0.0147(7) 0.0112(7) -0.0001(5) -0.0010(5) -0.0018(5)
Cl2 0.0404(3) 0.0456(3) 0.0139(2) 0.00372(19) -0.00350(18) -0.0006(2)
C2 0.0133(7) 0.0135(7) 0.0146(7) -0.0007(6) -0.0012(6) -0.0005(5)
C3 0.0214(8) 0.0159(7) 0.0153(8) 0.0031(6) -0.0031(6) -0.0009(6)
C4 0.0244(8) 0.0223(8) 0.0128(8) 0.0005(6) -0.0035(6) -0.0028(6)
C5 0.0173(7) 0.0178(7) 0.0145(8) -0.0035(6) -0.0029(6) -0.0020(6)
C8 0.0229(8) 0.0139(7) 0.0116(7) 0.0016(6) -0.0039(6) 0.0012(6)
C7 0.0191(7) 0.0118(7) 0.0149(8) 0.0001(6) -0.0010(6) -0.0024(6)
C6 0.0110(7) 0.0132(7) 0.0157(7) -0.0005(6) -0.0028(5) -0.0019(5)
C9 0.0326(9) 0.0152(7) 0.0224(9) -0.0025(7) -0.0101(7) 0.0019(7)
C10 0.0404(11) 0.0217(8) 0.0218(9) -0.0068(7) -0.0108(8) 0.0126(7)
C11 0.0276(9) 0.0339(10) 0.0206(9) -0.0034(8) -0.0030(7) 0.0117(8)
C12 0.0219(8) 0.0326(9) 0.0268(10) -0.0016(8) -0.0033(7) -0.0009(7)
C13 0.0240(8) 0.0183(8) 0.0213(9) -0.0025(7) -0.0014(7) -0.0008(6)
C14 0.0185(7) 0.0121(7) 0.0189(8) -0.0006(6) -0.0029(6) -0.0054(6)
C15 0.0220(8) 0.0170(7) 0.0204(8) -0.0012(6) -0.0046(6) -0.0016(6)
C16 0.0340(10) 0.0237(8) 0.0225(9) -0.0042(7) -0.0091(7) -0.0034(7)
C17 0.0297(9) 0.0282(9) 0.0332(10) 0.0010(8) -0.0167(8) -0.0058(7)
C18 0.0164(8) 0.0284(9) 0.0406(11) -0.0032(8) -0.0085(7) -0.0010(7)
C19 0.0183(8) 0.0230(8) 0.0271(9) -0.0053(7) -0.0011(7) -0.0033(6)
C20 0.0335(10) 0.0188(8) 0.0248(9) 0.0024(7) 0.0003(7) -0.0111(7)
C21 0.0177(7) 0.0128(7) 0.0156(8) -0.0011(6) -0.0006(6) -0.0022(6)
C22 0.0210(8) 0.0113(7) 0.0184(8) -0.0006(6) 0.0002(6) -0.0046(6)
C23 0.0197(8) 0.0241(8) 0.0237(9) -0.0062(7) -0.0008(7) -0.0059(7)
C24 0.0206(8) 0.0334(10) 0.0328(10) -0.0141(8) 0.0060(7) -0.0040(7)
C25 0.0311(9) 0.0300(9) 0.0270(10) -0.0139(8) 0.0053(7) -0.0109(8)
C26 0.0300(9) 0.0229(8) 0.0266(10) -0.0056(7) -0.0058(7) -0.0097(7)
C27 0.0224(8) 0.0169(8) 0.0286(9) -0.0041(7) -0.0053(7) -0.0016(6)
C28 0.0235(8) 0.0128(7) 0.0159(8) -0.0026(6) -0.0035(6) 0.0043(6)
C29 0.0371(10) 0.0238(9) 0.0185(9) 0.0011(7) 0.0003(7) 0.0094(7)
C30 0.0547(13) 0.0334(10) 0.0185(9) -0.0038(8) -0.0107(9) 0.0197(9)
C31 0.0393(11) 0.0408(11) 0.0331(11) -0.0178(9) -0.0185(9) 0.0173(9)
C32 0.0280(10) 0.0300(10) 0.0430(12) -0.0149(9) -0.0166(8) 0.0056(8)
C33 0.0245(8) 0.0193(8) 0.0275(9) -0.0040(7) -0.0089(7) 0.0011(7)
C34 0.0274(9) 0.0189(8) 0.0287(10) -0.0038(7) 0.0068(7) -0.0099(7)

loop_
_atom_type_symbol
_atom_type_description
_atom_type_scat_dispersion_real
_atom_type_scat_dispersion_imag
_atom_type_scat_source
C C 0.0033 0.0016 'International Tables Vol C Tables 4.2.6.8 and 6.1.1.4'
H H 0.0000 0.0000 'International Tables Vol C Tables 4.2.6.8 and 6.1.1.4'
Cl Cl 0.1484 0.1585 'International Tables Vol C Tables 4.2.6.8 and 6.1.1.4'
N N 0.0061 0.0033 'International Tables Vol C Tables 4.2.6.8 and 6.1.1.4'
P P 0.1023 0.0942 'International Tables Vol C Tables 4.2.6.8 and 6.1.1.4'

loop_
_geom_angle_atom_site_label_1
_geom_angle_atom_site_label_2
_geom_angle_atom_site_label_3
_geom_angle
_geom_angle_site_symmetry_1
_geom_angle_site_symmetry_3
_geom_angle_publ_flag
N1 P1 Cl2 95.85(5) . . ?
N1 P1 Cl1 105.16(5) . . ?
Cl2 P1 Cl1 97.62(3) . . ?
C1 N1 P1 126.88(11) . . ?
C1 N1 H1 117.4(16) . . ?
P1 N1 H1 114.2(16) . . ?
C2 C1 N1 120.83(13) . . ?
C2 C1 C6 120.98(14) . . ?
N1 C1 C6 118.12(13) . . ?
C3 C2 C1 117.07(14) . . ?
C3 C2 C7 117.01(13) . . ?
C1 C2 C7 125.89(14) . . ?
C4 C3 C2 122.12(15) . . ?
C4 C3 H3 118.9 . . ?
C2 C3 H3 118.9 . . ?
C3 C4 C5 119.62(15) . . ?
C3 C4 H4 120.2 . . ?
C5 C4 H4 120.2 . . ?
C4 C5 C6 121.55(14) . . ?
C4 C5 H5 119.2 . . ?
C6 C5 H5 119.2 . . ?
C13 C8 C9 117.14(15) . . ?
C13 C8 C7 122.87(14) . . ?
C9 C8 C7 119.84(15) . . ?
C8 C7 C14 114.92(13) . . ?
C8 C7 C2 110.87(12) . . ?
C14 C7 C2 112.04(12) . . ?
C8 C7 C20 106.42(13) . . ?
C14 C7 C20 103.19(13) . . ?
C2 C7 C20 108.80(13) . . ?
C5 C6 C1 117.91(14) . . ?
C5 C6 C21 120.28(13) . . ?
C1 C6 C21 121.77(13) . . ?
C10 C9 C8 121.40(17) . . ?
C10 C9 H9 119.3 . . ?
C8 C9 H9 119.3 . . ?
C11 C10 C9 120.49(17) . . ?
C11 C10 H10 119.8 . . ?
C9 C10 H10 119.8 . . ?
C12 C11 C10 119.15(17) . . ?
C12 C11 H11 120.4 . . ?
C10 C11 H11 120.4 . . ?
C11 C12 C13 120.41(18) . . ?
C11 C12 H12 119.8 . . ?
C13 C12 H12 119.8 . . ?
C8 C13 C12 121.40(16) . . ?
C8 C13 H13 119.3 . . ?
C12 C13 H13 119.3 . . ?
C15 C14 C19 117.74(15) . . ?
C15 C14 C7 124.19(14) . . ?
C19 C14 C7 117.86(14) . . ?
C14 C15 C16 120.92(16) . . ?
C14 C15 H15 119.5 . . ?
C16 C15 H15 119.5 . . ?
C17 C16 C15 120.34(17) . . ?
C17 C16 H16 119.8 . . ?
C15 C16 H16 119.8 . . ?
C16 C17 C18 119.41(17) . . ?
C16 C17 H17 120.3 . . ?
C18 C17 H17 120.3 . . ?
C17 C18 C19 120.31(17) . . ?
C17 C18 H18 119.8 . . ?
C19 C18 H18 119.8 . . ?
C18 C19 C14 121.28(17) . . ?
C18 C19 H19 119.4 . . ?
C14 C19 H19 119.4 . . ?
C7 C20 H20A 109.5 . . ?
C7 C20 H20B 109.5 . . ?
H20A C20 H20B 109.5 . . ?
C7 C20 H20C 109.5 . . ?
H20A C20 H20C 109.5 . . ?
H20B C20 H20C 109.5 . . ?
C28 C21 C34 111.59(14) . . ?
C28 C21 C22 109.58(12) . . ?
C34 C21 C22 106.86(12) . . ?
C28 C21 C6 108.32(12) . . ?
C34 C21 C6 109.86(13) . . ?
C22 C21 C6 110.65(13) . . ?
C23 C22 C27 117.46(15) . . ?
C23 C22 C21 123.09(14) . . ?
C27 C22 C21 119.44(14) . . ?
C22 C23 C24 120.80(16) . . ?
C22 C23 H23 119.6 . . ?
C24 C23 H23 119.6 . . ?
C25 C24 C23 120.80(17) . . ?
C25 C24 H24 119.6 . . ?
C23 C24 H24 119.6 . . ?
C24 C25 C26 119.27(17) . . ?
C24 C25 H25 120.4 . . ?
C26 C25 H25 120.4 . . ?
C25 C26 C27 119.97(17) . . ?
C25 C26 H26 120.0 . . ?
C27 C26 H26 120.0 . . ?
C26 C27 C22 121.66(16) . . ?
C26 C27 H27 119.2 . . ?
C22 C27 H27 119.2 . . ?
C29 C28 C33 117.76(16) . . ?
C29 C28 C21 122.77(16) . . ?
C33 C28 C21 119.47(15) . . ?
C28 C29 C30 120.0(2) . . ?
C28 C29 H29 120.0 . . ?
C30 C29 H29 120.0 . . ?
C31 C30 C29 120.89(19) . . ?
C31 C30 H30 119.6 . . ?
C29 C30 H30 119.6 . . ?
C30 C31 C32 119.82(19) . . ?
C30 C31 H31 120.1 . . ?
C32 C31 H31 120.1 . . ?
C31 C32 C33 119.9(2) . . ?
C31 C32 H32 120.0 . . ?
C33 C32 H32 120.0 . . ?
C32 C33 C28 121.56(18) . . ?
C32 C33 H33 119.2 . . ?
C28 C33 H33 119.2 . . ?
C21 C34 H34A 109.5 . . ?
C21 C34 H34B 109.5 . . ?
H34A C34 H34B 109.5 . . ?
C21 C34 H34C 109.5 . . ?
H34A C34 H34C 109.5 . . ?
H34B C34 H34C 109.5 . . ?

loop_
_geom_bond_atom_site_label_1
_geom_bond_atom_site_label_2
_geom_bond_distance
_geom_bond_site_symmetry_2
_geom_bond_publ_flag
P1 N1 1.6628(13) . ?
P1 Cl2 2.0565(6) . ?
P1 Cl1 2.1321(6) . ?
N1 C1 1.427(2) . ?
N1 H1 0.80(2) . ?
C1 C2 1.418(2) . ?
C1 C6 1.429(2) . ?
C2 C3 1.403(2) . ?
C2 C7 1.555(2) . ?
C3 C4 1.379(2) . ?
C3 H3 0.9500 . ?
C4 C5 1.387(2) . ?
C4 H4 0.9500 . ?
C5 C6 1.390(2) . ?
C5 H5 0.9500 . ?
C8 C13 1.390(2) . ?
C8 C9 1.405(2) . ?
C8 C7 1.541(2) . ?
C7 C14 1.546(2) . ?
C7 C20 1.566(2) . ?
C6 C21 1.561(2) . ?
C9 C10 1.384(3) . ?
C9 H9 0.9500 . ?
C10 C11 1.383(3) . ?
C10 H10 0.9500 . ?
C11 C12 1.381(3) . ?
C11 H11 0.9500 . ?
C12 C13 1.395(2) . ?
C12 H12 0.9500 . ?
C13 H13 0.9500 . ?
C14 C15 1.396(2) . ?
C14 C19 1.397(2) . ?
C15 C16 1.397(2) . ?
C15 H15 0.9500 . ?
C16 C17 1.382(3) . ?
C16 H16 0.9500 . ?
C17 C18 1.385(3) . ?
C17 H17 0.9500 . ?
C18 C19 1.388(3) . ?
C18 H18 0.9500 . ?
C19 H19 0.9500 . ?
C20 H20A 0.9800 . ?
C20 H20B 0.9800 . ?
C20 H20C 0.9800 . ?
C21 C28 1.542(2) . ?
C21 C34 1.551(2) . ?
C21 C22 1.555(2) . ?
C22 C23 1.393(2) . ?
C22 C27 1.400(2) . ?
C23 C24 1.395(2) . ?
C23 H23 0.9500 . ?
C24 C25 1.381(3) . ?
C24 H24 0.9500 . ?
C25 C26 1.384(3) . ?
C25 H25 0.9500 . ?
C26 C27 1.389(2) . ?
C26 H26 0.9500 . ?
C27 H27 0.9500 . ?
C28 C29 1.396(2) . ?
C28 C33 1.398(2) . ?
C29 C30 1.408(3) . ?
C29 H29 0.9500 . ?
C30 C31 1.371(3) . ?
C30 H30 0.9500 . ?
C31 C32 1.376(3) . ?
C31 H31 0.9500 . ?
C32 C33 1.392(2) . ?
C32 H32 0.9500 . ?
C33 H33 0.9500 . ?
C34 H34A 0.9800 . ?
C34 H34B 0.9800 . ?
C34 H34C 0.9800 . ?
